data_4068246
loop_
_publ_author_name
'Paneque, Margarita'
'Poveda, Manuel L.'
'Rend\'on, Nuria'
'Mereiter, Kurt'

_publ_section_title
;
 Reaction of the Iridacyclopentadiene
 TpMe2Ir(C(R)&#xE5FB;C(R)C(R)&#xE5FB;C(R))(H2O) (R = CO2Me) with Alkynes
;
_journal_issue 1
_journal_name_full Organometallics
_journal_page_first 172
_journal_paper_doi 10.1021/om8001153
_journal_volume 28
_journal_year 2009
_chemical_formula_moiety 'C31 H42 B Ir N6 O9, C H Cl3'
_chemical_formula_sum 'C32 H43 B Cl3 Ir N6 O9'
_chemical_formula_weight 965.08
_chemical_name_common '3.CHCl3, N-223-6, 832mp'
_chemical_name_systematic
; 
 ? 
;
_space_group_IT_number 19
_symmetry_cell_setting orthorhombic
_symmetry_space_group_name_Hall 'P 2ac 2ab'
_symmetry_space_group_name_H-M 'P 21 21 21'
_atom_sites_solution_hydrogens geom
_atom_sites_solution_primary direct
_atom_sites_solution_secondary difmap
_audit_creation_method SHELXL-97
_cell_angle_alpha 90.00
_cell_angle_beta 90.00
_cell_angle_gamma 90.00
_cell_formula_units_Z 4
_cell_length_a 14.5281(8)
_cell_length_b 16.3834(9)
_cell_length_c 17.0149(9)
_cell_measurement_reflns_used 5832
_cell_measurement_temperature 173(2)
_cell_measurement_theta_max 29.1
_cell_measurement_theta_min 2.4
_cell_volume 4049.9(4)
_computing_cell_refinement 'Bruker SAINT'
_computing_data_collection 'Bruker SAMRT'
_computing_data_reduction 'Bruker SAINT, SADABS, XPREP'
_computing_molecular_graphics 'Bruker SHELXTL'
_computing_publication_material 'Bruker SHELXTL'
_computing_structure_refinement 'SHELXL-97 (Sheldrick, 1997)'
_computing_structure_solution 'SHELXS-97 (Sheldrick, 1997)'
_diffrn_ambient_temperature 173(2)
_diffrn_measured_fraction_theta_full 0.995
_diffrn_measured_fraction_theta_max 0.995
_diffrn_measurement_device_type 'CCD area detector'
_diffrn_measurement_method 'omega and phi scans'
_diffrn_radiation_monochromator graphite
_diffrn_radiation_source 'normal-focus sealed tube'
_diffrn_radiation_type MoK\a
_diffrn_radiation_wavelength 0.71073
_diffrn_reflns_av_R_equivalents 0.0616
_diffrn_reflns_av_sigmaI/netI 0.0483
_diffrn_reflns_limit_h_max 20
_diffrn_reflns_limit_h_min -20
_diffrn_reflns_limit_k_max 23
_diffrn_reflns_limit_k_min -22
_diffrn_reflns_limit_l_max 23
_diffrn_reflns_limit_l_min -23
_diffrn_reflns_number 58618
_diffrn_reflns_theta_full 30.00
_diffrn_reflns_theta_max 30.00
_diffrn_reflns_theta_min 2.39
_diffrn_standards_decay_% 0
_exptl_absorpt_coefficient_mu 3.550
_exptl_absorpt_correction_T_max 0.73
_exptl_absorpt_correction_T_min 0.29
_exptl_absorpt_correction_type multi-scan
_exptl_absorpt_process_details 'program SADABS (G.M. Sheldrick)'
_exptl_crystal_colour yellow
_exptl_crystal_density_diffrn 1.583
_exptl_crystal_density_method 'not measured'
_exptl_crystal_description prism
_exptl_crystal_F_000 1928
_exptl_crystal_size_max 0.5
_exptl_crystal_size_mid 0.17
_exptl_crystal_size_min 0.09
_refine_diff_density_max 1.857
_refine_diff_density_min -0.813
_refine_diff_density_rms 0.106
_refine_ls_abs_structure_details 'Flack H D (1983), Acta Cryst. A39, 876-881'
_refine_ls_abs_structure_Flack 0.148(5)
_refine_ls_extinction_method none
_refine_ls_goodness_of_fit_ref 1.023
_refine_ls_hydrogen_treatment mixed
_refine_ls_matrix_type full
_refine_ls_number_parameters 488
_refine_ls_number_reflns 11754
_refine_ls_number_restraints 5
_refine_ls_restrained_S_all 1.023
_refine_ls_R_factor_all 0.0405
_refine_ls_R_factor_gt 0.0321
_refine_ls_shift/su_max 0.004
_refine_ls_shift/su_mean 0.000
_refine_ls_structure_factor_coef Fsqd
_refine_ls_weighting_details 'calc w=1/[\s^2^(Fo^2^)+(0.0355P)^2^+0.0000P] where P=(Fo^2^+2Fc^2^)/3'
_refine_ls_weighting_scheme calc
_refine_ls_wR_factor_gt 0.0680
_refine_ls_wR_factor_ref 0.0712
_reflns_number_gt 10437
_reflns_number_total 11754
_reflns_threshold_expression >2sigma(I)
_cod_data_source_file om8001153_si_001.cif
_cod_data_source_block 3-832
_cod_depositor_comments
;
The following automatic conversions were performed:

'_symmetry_cell_setting' value 'Orthorhombic' changed to
'orthorhombic' according to
/home/saulius/struct/CIF-dictionaries/cif_core.dic dictionary named
'cif_core.dic' version 2.4.2 from 2011-04-26.

Automatic conversion script
Id: cif_fix_values 1715 2011-07-08 13:25:40Z adriana 
;
_cod_original_sg_symbol_H-M P2(1)2(1)2(1)
_cod_database_code 4068246

loop_
_symmetry_equiv_pos_as_xyz
'x, y, z'
'-x+1/2, -y, z+1/2'
'-x, y+1/2, -z+1/2'
'x+1/2, -y+1/2, -z'

loop_
_atom_site_label
_atom_site_type_symbol
_atom_site_fract_x
_atom_site_fract_y
_atom_site_fract_z
_atom_site_U_iso_or_equiv
_atom_site_adp_type
_atom_site_occupancy
_atom_site_symmetry_multiplicity
_atom_site_calc_flag
_atom_site_refinement_flags
Ir Ir 0.426792(10) 0.123625(9) 0.566950(8) 0.01765(4) Uani 1 1 d .
B B 0.4373(3) 0.1297(3) 0.7512(2) 0.0249(9) Uani 1 1 d .
H0B H 0.4392 0.1300 0.8099 0.030 Uiso 1 1 calc R
N11 N 0.5289(3) 0.0977(2) 0.7178(2) 0.0235(7) Uani 1 1 d .
N12 N 0.5414(2) 0.0896(2) 0.6383(2) 0.0236(7) Uani 1 1 d .
C13 C 0.6271(3) 0.0634(3) 0.6262(3) 0.0277(9) Uani 1 1 d .
C14 C 0.6708(3) 0.0531(3) 0.6995(3) 0.0349(10) Uani 1 1 d .
H14 H 0.7318 0.0344 0.7083 0.042 Uiso 1 1 calc R
C15 C 0.6083(3) 0.0753(3) 0.7548(3) 0.0314(10) Uani 1 1 d .
C16 C 0.6671(3) 0.0505(3) 0.5458(3) 0.0370(11) Uani 1 1 d .
H16A H 0.6174 0.0398 0.5083 0.055 Uiso 1 1 calc R
H16B H 0.7093 0.0038 0.5470 0.055 Uiso 1 1 calc R
H16C H 0.7008 0.0996 0.5297 0.055 Uiso 1 1 calc R
C17 C 0.6170(4) 0.0775(4) 0.8423(3) 0.0454(13) Uani 1 1 d .
H17A H 0.6792 0.0606 0.8575 0.068 Uiso 1 1 calc R
H17B H 0.5719 0.0403 0.8658 0.068 Uiso 1 1 calc R
H17C H 0.6056 0.1332 0.8611 0.068 Uiso 1 1 calc R
N21 N 0.4203(3) 0.2162(2) 0.71996(18) 0.0217(7) Uani 1 1 d .
N22 N 0.4233(3) 0.23053(19) 0.64008(18) 0.0227(6) Uani 1 1 d .
C23 C 0.4162(3) 0.3117(2) 0.6294(2) 0.0218(8) Uani 1 1 d .
C24 C 0.4082(3) 0.3500(3) 0.7030(3) 0.0273(9) Uani 1 1 d .
H24 H 0.4023 0.4068 0.7127 0.033 Uiso 1 1 calc R
C25 C 0.4106(3) 0.2885(3) 0.7584(2) 0.0257(9) Uani 1 1 d .
C26 C 0.4186(4) 0.3510(3) 0.5497(2) 0.0313(9) Uani 1 1 d .
H26A H 0.4013 0.3107 0.5097 0.047 Uiso 1 1 calc R
H26B H 0.4808 0.3711 0.5390 0.047 Uiso 1 1 calc R
H26C H 0.3751 0.3967 0.5484 0.047 Uiso 1 1 calc R
C27 C 0.4039(3) 0.2949(3) 0.8458(3) 0.0370(11) Uani 1 1 d .
H27A H 0.3550 0.2587 0.8648 0.056 Uiso 1 1 calc R
H27B H 0.3896 0.3513 0.8605 0.056 Uiso 1 1 calc R
H27C H 0.4627 0.2788 0.8695 0.056 Uiso 1 1 calc R
N31 N 0.3595(3) 0.0733(2) 0.72193(18) 0.0243(7) Uani 1 1 d .
N32 N 0.3439(2) 0.0619(2) 0.64243(19) 0.0208(7) Uani 1 1 d .
C33 C 0.2756(3) 0.0061(3) 0.6366(3) 0.0260(9) Uani 1 1 d .
C34 C 0.2476(3) -0.0165(3) 0.7111(3) 0.0299(10) Uani 1 1 d .
H34 H 0.2002 -0.0543 0.7236 0.036 Uiso 1 1 calc R
C35 C 0.3015(3) 0.0261(3) 0.7641(3) 0.0294(10) Uani 1 1 d .
C36 C 0.2374(3) -0.0277(3) 0.5624(3) 0.0359(10) Uani 1 1 d .
H36A H 0.2614 0.0033 0.5176 0.054 Uiso 1 1 calc R
H36B H 0.1701 -0.0236 0.5633 0.054 Uiso 1 1 calc R
H36C H 0.2554 -0.0851 0.5573 0.054 Uiso 1 1 calc R
C37 C 0.3032(4) 0.0231(3) 0.8510(3) 0.0410(12) Uani 1 1 d .
H37A H 0.2954 0.0783 0.8721 0.062 Uiso 1 1 calc R
H37B H 0.3622 0.0007 0.8686 0.062 Uiso 1 1 calc R
H37C H 0.2530 -0.0118 0.8697 0.062 Uiso 1 1 calc R
C41 C 0.4564(3) -0.0599(3) 0.5481(3) 0.0322(11) Uani 1 1 d .
H41A H 0.5120 -0.0860 0.5272 0.048 Uiso 1 1 calc R
H41B H 0.4040 -0.0971 0.5424 0.048 Uiso 1 1 calc R
H41C H 0.4655 -0.0471 0.6038 0.048 Uiso 1 1 calc R
C42 C 0.4374(3) 0.0190(2) 0.5025(2) 0.0235(8) Uani 1 1 d .
C43 C 0.4348(3) 0.0113(2) 0.4229(2) 0.0229(8) Uani 1 1 d .
C44 C 0.4414(4) -0.0719(3) 0.3829(3) 0.0363(12) Uani 1 1 d .
H44A H 0.4008 -0.1106 0.4098 0.054 Uiso 1 1 calc R
H44B H 0.5050 -0.0916 0.3855 0.054 Uiso 1 1 calc R
H44C H 0.4226 -0.0668 0.3278 0.054 Uiso 1 1 calc R
C51 C 0.5183(3) 0.0749(3) 0.3138(3) 0.0264(9) Uani 1 1 d .
C52 C 0.4377(3) 0.0819(2) 0.3696(2) 0.0202(8) Uani 1 1 d .
C53 C 0.3864(3) 0.1500(2) 0.3694(2) 0.0183(7) Uani 1 1 d .
C54 C 0.4102(3) 0.2163(3) 0.3116(2) 0.0241(8) Uani 1 1 d .
O55 O 0.5234(3) 0.0353(2) 0.25476(19) 0.0351(8) Uani 1 1 d .
O56 O 0.59095(19) 0.1125(2) 0.34789(19) 0.0357(8) Uani 1 1 d D
C57 C 0.6779(4) 0.1064(5) 0.3061(4) 0.068(2) Uani 1 1 d .
H57A H 0.7285 0.1206 0.3417 0.103 Uiso 1 1 calc R
H57B H 0.6777 0.1440 0.2613 0.103 Uiso 1 1 calc R
H57C H 0.6863 0.0504 0.2872 0.103 Uiso 1 1 calc R
O58 O 0.4522(3) 0.2057(2) 0.2509(2) 0.0448(10) Uani 1 1 d .
O59 O 0.3819(2) 0.28940(18) 0.33565(18) 0.0275(6) Uani 1 1 d .
C510 C 0.3983(3) 0.3561(3) 0.2815(3) 0.0391(12) Uani 1 1 d .
H5XA H 0.3967 0.4080 0.3102 0.059 Uiso 1 1 calc R
H5XB H 0.3505 0.3562 0.2409 0.059 Uiso 1 1 calc R
H5XC H 0.4588 0.3493 0.2568 0.059 Uiso 1 1 calc R
C61 C 0.2232(3) 0.1966(2) 0.3863(2) 0.0235(8) Uani 1 1 d .
C62 C 0.3094(2) 0.1684(2) 0.4245(2) 0.0191(7) Uani 1 1 d .
C63 C 0.3173(3) 0.1625(2) 0.5038(2) 0.0176(7) Uani 1 1 d .
C64 C 0.2374(3) 0.1932(3) 0.5514(2) 0.0258(9) Uani 1 1 d .
O65 O 0.1561(2) 0.2261(2) 0.41903(19) 0.0373(8) Uani 1 1 d .
O66 O 0.2245(2) 0.18279(19) 0.30852(17) 0.0265(6) Uani 1 1 d .
C67 C 0.1434(3) 0.2057(4) 0.2644(3) 0.0410(12) Uani 1 1 d .
H67A H 0.1533 0.1941 0.2085 0.062 Uiso 1 1 calc R
H67B H 0.1315 0.2641 0.2714 0.062 Uiso 1 1 calc R
H67C H 0.0904 0.1744 0.2834 0.062 Uiso 1 1 calc R
O68 O 0.2312(2) 0.2619(2) 0.5758(2) 0.0413(9) Uani 1 1 d .
O69 O 0.1749(2) 0.1345(2) 0.5662(2) 0.0385(7) Uani 1 1 d .
C610 C 0.1052(4) 0.1535(4) 0.6237(4) 0.0555(17) Uani 1 1 d .
H6XA H 0.0668 0.1052 0.6328 0.083 Uiso 1 1 calc R
H6XB H 0.0667 0.1983 0.6043 0.083 Uiso 1 1 calc R
H6XC H 0.1347 0.1698 0.6731 0.083 Uiso 1 1 calc R
O1W O 0.52278(17) 0.19059(16) 0.49713(16) 0.0209(6) Uani 1 1 d D
H1WA H 0.5598(13) 0.2116(15) 0.5255(14) 0.025 Uiso 1 1 d D
H1WB H 0.5495(15) 0.167(2) 0.4629(16) 0.025 Uiso 1 1 d D
C1S C 0.5425(5) 0.1398(5) 0.0903(4) 0.074(2) Uani 1 1 d .
H1S H 0.5180 0.1367 0.1452 0.089 Uiso 1 1 calc R
Cl1S Cl 0.5526(2) 0.04149(15) 0.05496(14) 0.1171(10) Uani 1 1 d .
Cl2S Cl 0.6460(2) 0.1899(2) 0.0934(2) 0.1558(14) Uani 1 1 d .
Cl3S Cl 0.4648(2) 0.1949(2) 0.03442(17) 0.1351(11) Uani 1 1 d .

loop_
_atom_site_aniso_label
_atom_site_aniso_U_11
_atom_site_aniso_U_22
_atom_site_aniso_U_33
_atom_site_aniso_U_23
_atom_site_aniso_U_13
_atom_site_aniso_U_12
Ir 0.01786(6) 0.01767(6) 0.01740(5) 0.00067(6) 0.00006(6) -0.00170(6)
B 0.032(2) 0.025(2) 0.0180(17) 0.0013(18) -0.0014(16) -0.012(3)
N11 0.0271(19) 0.0207(16) 0.0227(17) 0.0005(13) -0.0047(14) -0.0037(14)
N12 0.0231(18) 0.0257(18) 0.0221(16) 0.0022(14) -0.0022(13) -0.0007(14)
C13 0.024(2) 0.027(2) 0.032(2) 0.0041(18) -0.0048(18) 0.0025(17)
C14 0.026(2) 0.038(3) 0.041(3) 0.010(2) -0.010(2) 0.0038(19)
C15 0.039(3) 0.025(2) 0.030(2) 0.0012(18) -0.0081(19) -0.0039(19)
C16 0.028(2) 0.046(3) 0.037(3) 0.001(2) 0.0042(19) 0.011(2)
C17 0.050(3) 0.049(3) 0.037(3) 0.003(2) -0.021(2) 0.000(3)
N21 0.0233(17) 0.0244(16) 0.0174(14) -0.0034(12) -0.0007(14) -0.0024(15)
N22 0.0259(17) 0.0219(15) 0.0202(15) 0.0030(12) -0.0001(15) -0.0030(16)
C23 0.017(2) 0.0190(17) 0.0292(19) -0.0017(14) -0.0021(16) -0.0027(16)
C24 0.024(2) 0.0228(19) 0.036(2) -0.0082(17) -0.0002(17) 0.0021(15)
C25 0.018(2) 0.029(2) 0.030(2) -0.0095(17) -0.0014(16) -0.0032(16)
C26 0.036(2) 0.0227(18) 0.035(2) 0.0041(15) -0.001(2) -0.0017(18)
C27 0.043(3) 0.041(3) 0.027(2) -0.011(2) 0.0024(19) -0.005(2)
N31 0.029(2) 0.0280(18) 0.0154(16) 0.0034(13) 0.0013(14) -0.0081(15)
N32 0.0226(18) 0.0217(17) 0.0182(15) 0.0000(13) 0.0010(13) -0.0061(14)
C33 0.023(2) 0.023(2) 0.032(2) 0.0018(17) -0.0018(17) -0.0068(17)
C34 0.028(2) 0.030(2) 0.031(2) 0.0050(18) 0.0043(18) -0.0110(18)
C35 0.036(3) 0.031(2) 0.022(2) 0.0039(17) 0.0035(17) -0.0084(19)
C36 0.041(3) 0.034(2) 0.033(2) -0.004(2) -0.002(2) -0.013(2)
C37 0.051(3) 0.046(3) 0.025(2) 0.005(2) 0.005(2) -0.018(2)
C41 0.040(3) 0.020(2) 0.037(3) 0.0062(17) -0.0020(19) 0.0036(17)
C42 0.023(2) 0.0220(18) 0.0257(19) 0.0027(15) 0.0017(17) -0.0003(16)
C43 0.0218(19) 0.0178(16) 0.029(2) -0.0058(14) -0.0019(18) 0.0022(15)
C44 0.053(3) 0.0199(19) 0.036(2) -0.0105(17) 0.001(2) 0.006(2)
C51 0.024(2) 0.025(2) 0.030(2) -0.0013(17) 0.0013(17) 0.0073(17)
C52 0.024(2) 0.0207(18) 0.0160(16) -0.0041(13) 0.0004(15) -0.0011(16)
C53 0.0165(18) 0.0174(17) 0.0210(18) -0.0018(14) 0.0018(14) -0.0022(14)
C54 0.020(2) 0.028(2) 0.0237(19) 0.0026(16) 0.0019(15) 0.0010(15)
O55 0.0368(19) 0.0392(19) 0.0294(17) -0.0106(14) 0.0053(14) 0.0003(16)
O56 0.0173(15) 0.047(2) 0.0425(17) -0.0205(16) 0.0068(12) -0.0024(14)
C57 0.023(3) 0.097(6) 0.085(5) -0.053(4) 0.021(3) -0.007(3)
O58 0.053(3) 0.047(2) 0.0344(18) 0.0145(16) 0.0229(16) 0.0151(17)
O59 0.0264(16) 0.0231(15) 0.0329(16) 0.0090(13) 0.0036(13) -0.0015(12)
C510 0.039(3) 0.029(3) 0.049(3) 0.016(2) 0.001(2) -0.0011(19)
C61 0.022(2) 0.0215(19) 0.027(2) 0.0000(16) 0.0023(17) 0.0006(17)
C62 0.0152(17) 0.0186(17) 0.0234(19) -0.0008(15) 0.0005(15) 0.0009(13)
C63 0.0170(18) 0.0163(17) 0.0194(18) 0.0013(14) 0.0029(14) -0.0004(14)
C64 0.0166(19) 0.038(2) 0.023(2) -0.0007(17) -0.0001(14) 0.0005(17)
O65 0.0264(17) 0.052(2) 0.0333(19) 0.0034(16) 0.0048(14) 0.0134(15)
O66 0.0190(14) 0.0348(16) 0.0257(15) -0.0003(13) -0.0041(12) 0.0054(13)
C67 0.025(3) 0.059(3) 0.039(3) 0.004(2) -0.014(2) 0.009(2)
O68 0.0268(17) 0.046(2) 0.051(2) -0.0208(19) 0.0045(17) 0.0033(15)
O69 0.0270(15) 0.0392(18) 0.0495(18) 0.013(2) 0.0146(15) 0.0050(14)
C610 0.034(3) 0.073(4) 0.059(4) 0.025(3) 0.029(3) 0.012(3)
O1W 0.0217(15) 0.0233(15) 0.0176(13) 0.0022(11) -0.0011(11) -0.0021(12)
C1S 0.079(5) 0.082(6) 0.061(4) 0.000(4) 0.008(3) 0.018(4)
Cl1S 0.198(3) 0.0762(14) 0.0768(14) -0.0089(12) 0.0335(18) 0.0118(17)
Cl2S 0.124(3) 0.155(3) 0.189(4) 0.011(3) 0.003(2) -0.056(2)
Cl3S 0.168(3) 0.128(2) 0.109(2) 0.0399(18) -0.028(2) 0.020(2)

loop_
_atom_type_symbol
_atom_type_description
_atom_type_scat_dispersion_real
_atom_type_scat_dispersion_imag
_atom_type_scat_source
C C 0.0033 0.0016 'International Tables Vol C Tables 4.2.6.8 and 6.1.1.4'
H H 0.0000 0.0000 'International Tables Vol C Tables 4.2.6.8 and 6.1.1.4'
B B 0.0013 0.0007 'International Tables Vol C Tables 4.2.6.8 and 6.1.1.4'
N N 0.0061 0.0033 'International Tables Vol C Tables 4.2.6.8 and 6.1.1.4'
O O 0.0106 0.0060 'International Tables Vol C Tables 4.2.6.8 and 6.1.1.4'
Cl Cl 0.1484 0.1585 'International Tables Vol C Tables 4.2.6.8 and 6.1.1.4'
Ir Ir -1.4442 7.9887 'International Tables Vol C Tables 4.2.6.8 and 6.1.1.4'

loop_
_geom_angle_atom_site_label_1
_geom_angle_atom_site_label_2
_geom_angle_atom_site_label_3
_geom_angle
C63 Ir N32 91.48(14)
C63 Ir C42 92.20(16)
N32 Ir C42 88.08(15)
C63 Ir N12 176.22(15)
N32 Ir N12 88.46(14)
C42 Ir N12 91.57(15)
C63 Ir O1W 93.24(13)
N32 Ir O1W 174.38(12)
C42 Ir O1W 94.79(13)
N12 Ir O1W 86.63(12)
C63 Ir N22 91.86(15)
N32 Ir N22 91.46(13)
C42 Ir N22 175.92(16)
N12 Ir N22 84.37(14)
O1W Ir N22 85.33(12)
N21 B N11 109.0(3)
N21 B N31 108.9(3)
N11 B N31 108.0(3)
N21 B H0B 110.3
N11 B H0B 110.3
N31 B H0B 110.3
C15 N11 N12 108.4(4)
C15 N11 B 130.7(4)
N12 N11 B 120.8(3)
C13 N12 N11 107.9(3)
C13 N12 Ir 136.5(3)
N11 N12 Ir 115.6(3)
N12 C13 C14 108.9(4)
N12 C13 C16 123.2(4)
C14 C13 C16 127.9(4)
C15 C14 C13 106.3(4)
C15 C14 H14 126.9
C13 C14 H14 126.9
C14 C15 N11 108.5(4)
C14 C15 C17 129.9(5)
N11 C15 C17 121.6(5)
C13 C16 H16A 109.5
C13 C16 H16B 109.5
H16A C16 H16B 109.5
C13 C16 H16C 109.5
H16A C16 H16C 109.5
H16B C16 H16C 109.5
C15 C17 H17A 109.5
C15 C17 H17B 109.5
H17A C17 H17B 109.5
C15 C17 H17C 109.5
H17A C17 H17C 109.5
H17B C17 H17C 109.5
C25 N21 N22 109.2(3)
C25 N21 B 130.9(3)
N22 N21 B 119.5(3)
C23 N22 N21 107.3(3)
C23 N22 Ir 136.8(3)
N21 N22 Ir 115.6(2)
N22 C23 C24 109.1(4)
N22 C23 C26 122.9(4)
C24 C23 C26 128.0(4)
C25 C24 C23 106.3(4)
C25 C24 H24 126.8
C23 C24 H24 126.8
N21 C25 C24 108.0(4)
N21 C25 C27 123.1(4)
C24 C25 C27 128.9(4)
C23 C26 H26A 109.5
C23 C26 H26B 109.5
H26A C26 H26B 109.5
C23 C26 H26C 109.5
H26A C26 H26C 109.5
H26B C26 H26C 109.5
C25 C27 H27A 109.5
C25 C27 H27B 109.5
H27A C27 H27B 109.5
C25 C27 H27C 109.5
H27A C27 H27C 109.5
H27B C27 H27C 109.5
C35 N31 N32 109.9(3)
C35 N31 B 129.0(3)
N32 N31 B 121.1(3)
C33 N32 N31 106.5(3)
C33 N32 Ir 136.5(3)
N31 N32 Ir 117.0(2)
N32 C33 C34 109.3(4)
N32 C33 C36 126.1(4)
C34 C33 C36 124.7(4)
C33 C34 C35 107.2(4)
C33 C34 H34 126.4
C35 C34 H34 126.4
N31 C35 C34 107.2(4)
N31 C35 C37 122.7(4)
C34 C35 C37 130.0(4)
C33 C36 H36A 109.5
C33 C36 H36B 109.5
H36A C36 H36B 109.5
C33 C36 H36C 109.5
H36A C36 H36C 109.5
H36B C36 H36C 109.5
C35 C37 H37A 109.5
C35 C37 H37B 109.5
H37A C37 H37B 109.5
C35 C37 H37C 109.5
H37A C37 H37C 109.5
H37B C37 H37C 109.5
C42 C41 H41A 109.5
C42 C41 H41B 109.5
H41A C41 H41B 109.5
C42 C41 H41C 109.5
H41A C41 H41C 109.5
H41B C41 H41C 109.5
C43 C42 C41 115.5(4)
C43 C42 Ir 127.6(3)
C41 C42 Ir 116.8(3)
C42 C43 C52 122.7(3)
C42 C43 C44 121.7(4)
C52 C43 C44 115.2(3)
C43 C44 H44A 109.5
C43 C44 H44B 109.5
H44A C44 H44B 109.5
C43 C44 H44C 109.5
H44A C44 H44C 109.5
H44B C44 H44C 109.5
O55 C51 O56 123.9(4)
O55 C51 C52 128.0(4)
O56 C51 C52 107.5(3)
C53 C52 C43 129.8(4)
C53 C52 C51 119.4(3)
C43 C52 C51 110.5(3)
C52 C53 C62 125.6(3)
C52 C53 C54 118.3(3)
C62 C53 C54 116.0(3)
O58 C54 O59 123.1(4)
O58 C54 C53 124.7(4)
O59 C54 C53 112.2(3)
C51 O56 C57 116.0(4)
O56 C57 H57A 109.5
O56 C57 H57B 109.5
H57A C57 H57B 109.5
O56 C57 H57C 109.5
H57A C57 H57C 109.5
H57B C57 H57C 109.5
C54 O59 C510 115.7(3)
O59 C510 H5XA 109.5
O59 C510 H5XB 109.5
H5XA C510 H5XB 109.5
O59 C510 H5XC 109.5
H5XA C510 H5XC 109.5
H5XB C510 H5XC 109.5
O65 C61 O66 121.8(4)
O65 C61 C62 126.7(4)
O66 C61 C62 111.4(4)
C63 C62 C61 121.8(4)
C63 C62 C53 123.3(3)
C61 C62 C53 114.9(3)
C62 C63 C64 116.5(3)
C62 C63 Ir 128.1(3)
C64 C63 Ir 115.3(3)
O68 C64 O69 123.6(4)
O68 C64 C63 123.9(4)
O69 C64 C63 112.5(4)
C61 O66 C67 117.1(4)
O66 C67 H67A 109.5
O66 C67 H67B 109.5
H67A C67 H67B 109.5
O66 C67 H67C 109.5
H67A C67 H67C 109.5
H67B C67 H67C 109.5
C64 O69 C610 116.5(4)
O69 C610 H6XA 109.5
O69 C610 H6XB 109.5
H6XA C610 H6XB 109.5
O69 C610 H6XC 109.5
H6XA C610 H6XC 109.5
H6XB C610 H6XC 109.5
Ir O1W H1WA 109(2)
Ir O1W H1WB 118(3)
H1WA O1W H1WB 108.68(2)
Cl2S C1S Cl1S 112.5(4)
Cl2S C1S Cl3S 109.9(5)
Cl1S C1S Cl3S 110.5(4)
Cl2S C1S H1S 107.9
Cl1S C1S H1S 107.9
Cl3S C1S H1S 107.9

loop_
_geom_bond_atom_site_label_1
_geom_bond_atom_site_label_2
_geom_bond_distance
Ir C63 2.022(4)
Ir N32 2.030(3)
Ir C42 2.040(4)
Ir N12 2.135(3)
Ir O1W 2.135(3)
Ir N22 2.149(3)
B N21 1.533(6)
B N11 1.539(6)
B N31 1.542(6)
B H0B 1.0000
N11 C15 1.365(6)
N11 N12 1.371(5)
N12 C13 1.332(6)
C13 C14 1.409(6)
C13 C16 1.502(6)
C14 C15 1.357(7)
C14 H14 0.9500
C15 C17 1.495(6)
C16 H16A 0.9800
C16 H16B 0.9800
C16 H16C 0.9800
C17 H17A 0.9800
C17 H17B 0.9800
C17 H17C 0.9800
N21 C25 1.361(5)
N21 N22 1.380(4)
N22 C23 1.346(5)
C23 C24 1.405(6)
C23 C26 1.501(6)
C24 C25 1.380(6)
C24 H24 0.9500
C25 C27 1.494(6)
C26 H26A 0.9800
C26 H26B 0.9800
C26 H26C 0.9800
C27 H27A 0.9800
C27 H27B 0.9800
C27 H27C 0.9800
N31 C35 1.351(5)
N31 N32 1.384(4)
N32 C33 1.352(5)
C33 C34 1.383(6)
C33 C36 1.487(7)
C34 C35 1.384(6)
C34 H34 0.9500
C35 C37 1.478(6)
C36 H36A 0.9800
C36 H36B 0.9800
C36 H36C 0.9800
C37 H37A 0.9800
C37 H37B 0.9800
C37 H37C 0.9800
C41 C42 1.533(6)
C41 H41A 0.9800
C41 H41B 0.9800
C41 H41C 0.9800
C42 C43 1.361(5)
C43 C52 1.470(5)
C43 C44 1.526(5)
C44 H44A 0.9800
C44 H44B 0.9800
C44 H44C 0.9800
C51 O55 1.199(5)
C51 O56 1.353(5)
C51 C52 1.511(6)
C52 C53 1.343(5)
C53 C62 1.490(5)
C53 C54 1.505(5)
C54 O58 1.213(5)
C54 O59 1.330(5)
O56 C57 1.453(6)
C57 H57A 0.9800
C57 H57B 0.9800
C57 H57C 0.9800
O59 C510 1.449(5)
C510 H5XA 0.9800
C510 H5XB 0.9800
C510 H5XC 0.9800
C61 O65 1.221(5)
C61 O66 1.344(5)
C61 C62 1.485(6)
C62 C63 1.358(5)
C63 C64 1.501(5)
C64 O68 1.203(5)
C64 O69 1.346(5)
O66 C67 1.447(5)
C67 H67A 0.9800
C67 H67B 0.9800
C67 H67C 0.9800
O69 C610 1.443(6)
C610 H6XA 0.9800
C610 H6XB 0.9800
C610 H6XC 0.9800
O1W H1WA 0.80000(11)
O1W H1WB 0.80000(12)
C1S Cl2S 1.714(8)
C1S Cl1S 1.725(8)
C1S Cl3S 1.730(8)
C1S H1S 1.0000

loop_
_geom_hbond_atom_site_label_D
_geom_hbond_atom_site_label_H
_geom_hbond_atom_site_label_A
_geom_hbond_distance_DH
_geom_hbond_distance_HA
_geom_hbond_distance_DA
_geom_hbond_angle_DHA
_geom_hbond_site_symmetry_A
O1W H1WA O65 0.80 1.973(6) 2.766(4) 171(3) 4_556
O1W H1WB O56 0.80 2.234(9) 3.011(4) 164(3) .
C1s H1s O55 1.00 2.498 3.292(8) 136 .
C1s H1s O58 1.00 2.330 3.217(8) 147 .

loop_
_geom_torsion_atom_site_label_1
_geom_torsion_atom_site_label_2
_geom_torsion_atom_site_label_3
_geom_torsion_atom_site_label_4
_geom_torsion
N21 B N11 C15 117.6(4)
N31 B N11 C15 -124.1(4)
N21 B N11 N12 -60.7(5)
N31 B N11 N12 57.6(5)
C15 N11 N12 C13 -0.6(5)
B N11 N12 C13 178.0(4)
C15 N11 N12 Ir -178.8(3)
B N11 N12 Ir -0.2(5)
N32 Ir N12 C13 138.0(4)
C42 Ir N12 C13 49.9(4)
O1W Ir N12 C13 -44.8(4)
N22 Ir N12 C13 -130.4(4)
N32 Ir N12 N11 -44.5(3)
C42 Ir N12 N11 -132.6(3)
O1W Ir N12 N11 132.7(3)
N22 Ir N12 N11 47.1(3)
N11 N12 C13 C14 0.9(5)
Ir N12 C13 C14 178.5(3)
N11 N12 C13 C16 -177.5(4)
Ir N12 C13 C16 0.1(7)
N12 C13 C14 C15 -0.9(5)
C16 C13 C14 C15 177.5(5)
C13 C14 C15 N11 0.5(5)
C13 C14 C15 C17 -179.3(5)
N12 N11 C15 C14 0.1(5)
B N11 C15 C14 -178.4(4)
N12 N11 C15 C17 179.8(4)
B N11 C15 C17 1.4(7)
N11 B N21 C25 -119.4(4)
N31 B N21 C25 123.0(4)
N11 B N21 N22 53.1(5)
N31 B N21 N22 -64.6(5)
C25 N21 N22 C23 0.5(5)
B N21 N22 C23 -173.5(4)
C25 N21 N22 Ir -175.0(3)
B N21 N22 Ir 11.1(5)
C63 Ir N22 C23 -47.0(5)
N32 Ir N22 C23 -138.5(5)
N12 Ir N22 C23 133.2(5)
O1W Ir N22 C23 46.1(5)
C63 Ir N22 N21 126.6(3)
N32 Ir N22 N21 35.1(3)
N12 Ir N22 N21 -53.2(3)
O1W Ir N22 N21 -140.3(3)
N21 N22 C23 C24 -0.2(5)
Ir N22 C23 C24 173.7(3)
N21 N22 C23 C26 178.9(4)
Ir N22 C23 C26 -7.2(7)
N22 C23 C24 C25 -0.1(5)
C26 C23 C24 C25 -179.1(4)
N22 N21 C25 C24 -0.5(5)
B N21 C25 C24 172.5(4)
N22 N21 C25 C27 179.2(4)
B N21 C25 C27 -7.7(7)
C23 C24 C25 N21 0.4(5)
C23 C24 C25 C27 -179.4(5)
N21 B N31 C35 -123.8(5)
N11 B N31 C35 117.9(5)
N21 B N31 N32 59.7(5)
N11 B N31 N32 -58.6(5)
C35 N31 N32 C33 -0.6(5)
B N31 N32 C33 176.5(4)
C35 N31 N32 Ir -177.7(3)
B N31 N32 Ir -0.6(5)
C63 Ir N32 C33 52.3(4)
C42 Ir N32 C33 -39.9(4)
N12 Ir N32 C33 -131.5(4)
N22 Ir N32 C33 144.2(4)
C63 Ir N32 N31 -131.8(3)
C42 Ir N32 N31 136.0(3)
N12 Ir N32 N31 44.4(3)
N22 Ir N32 N31 -39.9(3)
N31 N32 C33 C34 0.9(5)
Ir N32 C33 C34 177.1(3)
N31 N32 C33 C36 -177.8(4)
Ir N32 C33 C36 -1.6(7)
N32 C33 C34 C35 -0.8(5)
C36 C33 C34 C35 177.9(5)
N32 N31 C35 C34 0.1(5)
B N31 C35 C34 -176.7(4)
N32 N31 C35 C37 178.3(5)
B N31 C35 C37 1.5(8)
C33 C34 C35 N31 0.4(5)
C33 C34 C35 C37 -177.6(5)
C63 Ir C42 C43 46.6(4)
N32 Ir C42 C43 138.0(4)
N12 Ir C42 C43 -133.6(4)
O1W Ir C42 C43 -46.9(4)
C63 Ir C42 C41 -137.6(3)
N32 Ir C42 C41 -46.2(3)
N12 Ir C42 C41 42.2(3)
O1W Ir C42 C41 128.9(3)
C41 C42 C43 C52 -166.3(4)
Ir C42 C43 C52 9.6(6)
C41 C42 C43 C44 5.6(6)
Ir C42 C43 C44 -178.5(3)
C42 C43 C52 C53 -51.3(7)
C44 C43 C52 C53 136.4(5)
C42 C43 C52 C51 122.4(4)
C44 C43 C52 C51 -50.0(5)
O55 C51 C52 C53 -105.2(5)
O56 C51 C52 C53 83.7(5)
O55 C51 C52 C43 80.4(5)
O56 C51 C52 C43 -90.7(4)
C43 C52 C53 C62 -2.1(7)
C51 C52 C53 C62 -175.3(4)
C43 C52 C53 C54 174.6(4)
C51 C52 C53 C54 1.4(5)
C52 C53 C54 O58 23.1(6)
C62 C53 C54 O58 -159.9(4)
C52 C53 C54 O59 -155.1(4)
C62 C53 C54 O59 21.9(5)
O55 C51 O56 C57 3.4(7)
C52 C51 O56 C57 174.9(5)
O58 C54 O59 C510 4.6(6)
C53 C54 O59 C510 -177.2(4)
O65 C61 C62 C63 9.3(7)
O66 C61 C62 C63 -168.0(4)
O65 C61 C62 C53 -168.8(4)
O66 C61 C62 C53 13.9(5)
C52 C53 C62 C63 50.9(6)
C54 C53 C62 C63 -125.9(4)
C52 C53 C62 C61 -131.1(4)
C54 C53 C62 C61 52.1(5)
C61 C62 C63 C64 -5.4(5)
C53 C62 C63 C64 172.5(3)
C61 C62 C63 Ir 178.7(3)
C53 C62 C63 Ir -3.4(6)
N32 Ir C63 C62 -139.5(4)
C42 Ir C63 C62 -51.3(4)
O1W Ir C63 C62 43.6(4)
N22 Ir C63 C62 129.0(4)
N32 Ir C63 C64 44.6(3)
C42 Ir C63 C64 132.7(3)
O1W Ir C63 C64 -132.4(3)
N22 Ir C63 C64 -46.9(3)
C62 C63 C64 O68 -91.6(5)
Ir C63 C64 O68 84.8(5)
C62 C63 C64 O69 90.6(4)
Ir C63 C64 O69 -92.9(4)
O65 C61 O66 C67 1.1(6)
C62 C61 O66 C67 178.5(4)
O68 C64 O69 C610 -9.4(7)
C63 C64 O69 C610 168.4(4)
